data_7052868
loop_
_publ_author_name
'Sarkar, Parantap'
'Jeon, Ie-Rang'
'Durola, Fabien'
'Bock, Harald'

_publ_section_title
;
 Tetraazaarenes by the ceramidonine approach
;
_journal_issue 3
_journal_name_full 'New Journal of Chemistry'
_journal_page_first 570
_journal_paper_doi 10.1039/c2nj21033a
_journal_volume 36
_journal_year 2012
_chemical_formula_sum 'C40 H32 N4'
_chemical_formula_weight 568.70
_chemical_name_systematic
;
?
;
_space_group_IT_number 2
_symmetry_cell_setting triclinic
_symmetry_space_group_name_Hall '-P 1'
_symmetry_space_group_name_H-M 'P -1'
_atom_sites_solution_hydrogens geom
_atom_sites_solution_primary direct
_atom_sites_solution_secondary difmap
_audit_creation_method SHELXL-97
_cell_angle_alpha 108.315(12)
_cell_angle_beta 90.603(10)
_cell_angle_gamma 100.772(9)
_cell_formula_units_Z 2
_cell_length_a 9.1783(17)
_cell_length_b 11.032(2)
_cell_length_c 14.830(3)
_cell_measurement_reflns_used 1628
_cell_measurement_temperature 100(2)
_cell_measurement_theta_max 27.61
_cell_measurement_theta_min 2.81
_cell_volume 1396.6(5)
_computing_cell_refinement 'Bruker SAINT'
_computing_data_collection 'Bruker APEX2'
_computing_data_reduction 'Bruker SAINT'
_computing_publication_material 'WinGX (Farrugia)'
_computing_structure_refinement 'SHELXL-97 (Sheldrick, 2008)'
_computing_structure_solution 'SHELXS-97 (Sheldrick, 2008)'
_diffrn_ambient_temperature 100(2)
_diffrn_measured_fraction_theta_full 'ACTA 50'
_diffrn_measured_fraction_theta_max 0.881
_diffrn_measurement_device_type 'Bruker APEX-II CCD'
_diffrn_measurement_method '\f and \w scans'
_diffrn_radiation_monochromator graphite
_diffrn_radiation_source 'fine-focus sealed tube'
_diffrn_radiation_type MoK\a
_diffrn_radiation_wavelength 0.71073
_diffrn_reflns_av_R_equivalents 0.0466
_diffrn_reflns_av_sigmaI/netI 0.1114
_diffrn_reflns_limit_h_max 11
_diffrn_reflns_limit_h_min -12
_diffrn_reflns_limit_k_max 14
_diffrn_reflns_limit_k_min -10
_diffrn_reflns_limit_l_max 19
_diffrn_reflns_limit_l_min -20
_diffrn_reflns_number 11287
_diffrn_reflns_theta_full 'ACTA 50'
_diffrn_reflns_theta_max 27.61
_diffrn_reflns_theta_min 2.81
_exptl_absorpt_coefficient_mu 0.080
_exptl_absorpt_correction_T_max 0.9920
_exptl_absorpt_correction_T_min 0.9687
_exptl_absorpt_correction_type empirical
_exptl_absorpt_process_details sadabs
_exptl_crystal_colour red
_exptl_crystal_density_diffrn 1.352
_exptl_crystal_density_meas .
_exptl_crystal_density_method 'not measured'
_exptl_crystal_description 'thin needle'
_exptl_crystal_F_000 600
_exptl_crystal_size_max 0.40
_exptl_crystal_size_mid 0.10
_exptl_crystal_size_min 0.10
_refine_diff_density_max 0.335
_refine_diff_density_min -0.392
_refine_diff_density_rms 0.078
_refine_ls_extinction_method none
_refine_ls_goodness_of_fit_ref 0.984
_refine_ls_hydrogen_treatment constr
_refine_ls_matrix_type full
_refine_ls_number_parameters 399
_refine_ls_number_reflns 6332
_refine_ls_number_restraints 0
_refine_ls_restrained_S_all 0.984
_refine_ls_R_factor_all 0.1629
_refine_ls_R_factor_gt 0.0721
_refine_ls_shift/su_max 0.045
_refine_ls_shift/su_mean 0.009
_refine_ls_structure_factor_coef Fsqd
_refine_ls_weighting_details 'calc w=1/[\s^2^(Fo^2^)+(0.1154P)^2^+0.0000P] where P=(Fo^2^+2Fc^2^)/3'
_refine_ls_weighting_scheme calc
_refine_ls_wR_factor_gt 0.1831
_refine_ls_wR_factor_ref 0.2308
_reflns_number_gt 3023
_reflns_number_total 6332
_reflns_threshold_expression >2\s(I)
_cod_data_source_file c2nj21033a.txt
_cod_data_source_block ij_l_ps3_0m
_cod_depositor_comments
;
The following automatic conversions were performed:

'_symmetry_cell_setting' value 'Triclinic' changed to 'triclinic'
according to /home/saulius/struct/CIF-dictionaries/cif_core.dic
dictionary named 'cif_core.dic' version 2.4.1 from 2010-06-29.

Automatic conversion script
Id: cif_fix_values 1715 2011-07-08 13:25:40Z adriana 
;
_cod_original_cell_volume 1396.6(4)
_cod_original_sg_symbol_H-M P-1
_cod_database_code 7052868

loop_
_symmetry_equiv_pos_as_xyz
'x, y, z'
'-x, -y, -z'

loop_
_atom_site_label
_atom_site_type_symbol
_atom_site_fract_x
_atom_site_fract_y
_atom_site_fract_z
_atom_site_U_iso_or_equiv
_atom_site_adp_type
_atom_site_occupancy
_atom_site_symmetry_multiplicity
_atom_site_calc_flag
_atom_site_refinement_flags
C41 C 0.4963(3) 0.1531(3) -0.0318(2) 0.0179(7) Uani 1 1 d .
N2 N 0.3861(3) 0.2708(3) 0.47708(17) 0.0200(6) Uani 1 1 d .
N3 N 0.2330(3) 0.0838(3) -0.24442(19) 0.0256(7) Uani 1 1 d .
N4 N 0.6428(3) 0.1728(3) -0.01504(17) 0.0201(6) Uani 1 1 d .
C40 C 0.6051(3) 0.2070(3) 0.1533(2) 0.0156(6) Uani 1 1 d .
N6 N 0.7706(3) 0.5609(3) 0.70867(18) 0.0219(6) Uani 1 1 d .
C1 C 0.9910(4) 0.2697(4) -0.3936(3) 0.0367(9) Uani 1 1 d .
H1A H 0.9841 0.3569 -0.3566 0.055 Uiso 1 1 calc R
H1B H 1.0469 0.2718 -0.4476 0.055 Uiso 1 1 calc R
H1C H 1.0400 0.2317 -0.3550 0.055 Uiso 1 1 calc R
C2 C 0.8362(4) 0.1890(4) -0.4275(2) 0.0277(8) Uani 1 1 d .
H2A H 0.8433 0.1002 -0.4629 0.033 Uiso 1 1 calc R
H2B H 0.7895 0.2240 -0.4701 0.033 Uiso 1 1 calc R
C3 C 0.7402(3) 0.1885(3) -0.3447(2) 0.0233(7) Uani 1 1 d .
H3A H 0.7333 0.2775 -0.3097 0.028 Uiso 1 1 calc R
H3B H 0.7884 0.1548 -0.3018 0.028 Uiso 1 1 calc R
C4 C 0.5840(3) 0.1074(3) -0.3750(2) 0.0229(7) Uani 1 1 d .
H4A H 0.5371 0.1398 -0.4192 0.027 Uiso 1 1 calc R
H4B H 0.5912 0.0182 -0.4088 0.027 Uiso 1 1 calc R
C5 C 0.4848(3) 0.1079(3) -0.2940(2) 0.0210(7) Uani 1 1 d .
C6 C 0.5395(3) 0.1316(3) -0.2018(2) 0.0205(7) Uani 1 1 d .
H6 H 0.6417 0.1491 -0.1872 0.025 Uiso 1 1 calc R
C7 C 0.4419(3) 0.1296(3) -0.1300(2) 0.0180(7) Uani 1 1 d .
C8 C 0.3930(3) 0.1498(3) 0.0392(2) 0.0185(7) Uani 1 1 d .
C9 C 0.4503(3) 0.1684(3) 0.1330(2) 0.0167(6) Uani 1 1 d .
C10 C 0.3603(3) 0.1492(3) 0.2108(2) 0.0178(6) Uani 1 1 d .
C11 C 0.4235(3) 0.2110(3) 0.3068(2) 0.0170(6) Uani 1 1 d .
C12 C 0.3353(3) 0.2084(3) 0.3849(2) 0.0177(7) Uani 1 1 d .
C13 C 0.5227(3) 0.3447(3) 0.4948(2) 0.0174(7) Uani 1 1 d .
C14 C 0.5720(3) 0.4170(3) 0.5946(2) 0.0192(7) Uani 1 1 d .
C15 C 0.4819(3) 0.4114(3) 0.6691(2) 0.0204(7) Uani 1 1 d .
H15 H 0.3850 0.3633 0.6557 0.024 Uiso 1 1 calc R
C16 C 0.5357(3) 0.4768(3) 0.7623(2) 0.0216(7) Uani 1 1 d .
C17 C 0.4473(4) 0.4752(3) 0.8473(2) 0.0253(7) Uani 1 1 d .
H17A H 0.4703 0.5615 0.8942 0.030 Uiso 1 1 calc R
H17B H 0.4797 0.4156 0.8756 0.030 Uiso 1 1 calc R
C18 C 0.2806(3) 0.4359(3) 0.8261(2) 0.0267(8) Uani 1 1 d .
H18A H 0.2567 0.3488 0.7803 0.032 Uiso 1 1 calc R
H18B H 0.2477 0.4946 0.7971 0.032 Uiso 1 1 calc R
C19 C 0.1960(4) 0.4377(4) 0.9135(2) 0.0319(8) Uani 1 1 d .
H19A H 0.2112 0.5264 0.9567 0.038 Uiso 1 1 calc R
H19B H 0.2347 0.3855 0.9461 0.038 Uiso 1 1 calc R
C20 C 0.0307(4) 0.3852(4) 0.8879(3) 0.0428(10) Uani 1 1 d .
H20A H -0.0090 0.4396 0.8587 0.064 Uiso 1 1 calc R
H20B H -0.0187 0.3849 0.9446 0.064 Uiso 1 1 calc R
H20C H 0.0154 0.2980 0.8442 0.064 Uiso 1 1 calc R
C21 C 0.3295(3) 0.0843(3) -0.3101(2) 0.0253(7) Uani 1 1 d .
H21 H 0.2912 0.0677 -0.3721 0.030 Uiso 1 1 calc R
C22 C 0.2900(3) 0.1066(3) -0.1536(2) 0.0199(7) Uani 1 1 d .
C23 C 0.6984(3) 0.2007(3) 0.0754(2) 0.0179(7) Uani 1 1 d .
C24 C 0.7154(3) 0.4950(3) 0.6167(2) 0.0185(7) Uani 1 1 d .
C25 C 0.6820(3) 0.5490(3) 0.7768(2) 0.0222(7) Uani 1 1 d .
H25 H 0.7201 0.5921 0.8395 0.027 Uiso 1 1 calc R
C26 C 0.8054(3) 0.5103(3) 0.5420(2) 0.0207(7) Uani 1 1 d .
H26 H 0.8966 0.5681 0.5570 0.025 Uiso 1 1 calc R
C27 C 0.7614(3) 0.4428(3) 0.4498(2) 0.0191(7) Uani 1 1 d .
H27 H 0.8231 0.4560 0.4029 0.023 Uiso 1 1 calc R
C28 C 0.6219(3) 0.3510(3) 0.4217(2) 0.0187(7) Uani 1 1 d .
C29 C 0.5751(3) 0.2729(3) 0.3275(2) 0.0188(7) Uani 1 1 d .
C30 C 0.6725(3) 0.2479(3) 0.2484(2) 0.0182(7) Uani 1 1 d .
C31 C 0.8237(3) 0.2599(3) 0.2601(2) 0.0206(7) Uani 1 1 d .
H31 H 0.8676 0.2769 0.3208 0.025 Uiso 1 1 calc R
C32 C 0.9141(3) 0.2472(3) 0.1831(2) 0.0224(7) Uani 1 1 d .
H32 H 1.0162 0.2558 0.1933 0.027 Uiso 1 1 calc R
C33 C 0.8528(3) 0.2224(3) 0.0933(2) 0.0213(7) Uani 1 1 d .
H33 H 0.9142 0.2198 0.0435 0.026 Uiso 1 1 calc R
C34 C 0.1899(3) 0.1331(3) 0.3657(2) 0.0211(7) Uani 1 1 d .
H34 H 0.1309 0.1303 0.4159 0.025 Uiso 1 1 calc R
C35 C 0.1342(3) 0.0639(3) 0.2741(2) 0.0226(7) Uani 1 1 d .
H35 H 0.0394 0.0118 0.2628 0.027 Uiso 1 1 calc R
C36 C 0.2199(3) 0.0713(3) 0.1970(2) 0.0204(7) Uani 1 1 d .
H36 H 0.1810 0.0226 0.1354 0.025 Uiso 1 1 calc R
C37 C 0.2390(3) 0.1346(3) 0.0110(2) 0.0213(7) Uani 1 1 d .
H37 H 0.1704 0.1396 0.0571 0.026 Uiso 1 1 calc R
C38 C 0.1896(3) 0.1132(3) -0.0800(2) 0.0238(7) Uani 1 1 d .
H38 H 0.0883 0.1027 -0.0949 0.029 Uiso 1 1 calc R

loop_
_atom_site_aniso_label
_atom_site_aniso_U_11
_atom_site_aniso_U_22
_atom_site_aniso_U_33
_atom_site_aniso_U_23
_atom_site_aniso_U_13
_atom_site_aniso_U_12
C41 0.0282(17) 0.0141(16) 0.0107(15) 0.0019(14) -0.0022(12) 0.0062(12)
N2 0.0292(15) 0.0178(14) 0.0119(13) 0.0026(12) 0.0000(10) 0.0059(11)
N3 0.0334(16) 0.0266(17) 0.0151(14) 0.0057(13) -0.0036(12) 0.0040(12)
N4 0.0315(15) 0.0185(15) 0.0073(12) -0.0006(12) -0.0012(10) 0.0060(11)
C40 0.0229(16) 0.0126(16) 0.0097(14) 0.0006(13) -0.0020(12) 0.0047(11)
N6 0.0332(15) 0.0181(15) 0.0119(13) -0.0001(12) -0.0009(11) 0.0080(11)
C1 0.044(2) 0.041(2) 0.0239(19) 0.0083(19) 0.0076(16) 0.0113(17)
C2 0.045(2) 0.026(2) 0.0152(16) 0.0061(16) 0.0044(15) 0.0165(15)
C3 0.0397(19) 0.0225(18) 0.0095(15) 0.0042(15) 0.0015(13) 0.0124(14)
C4 0.0372(19) 0.0231(18) 0.0092(15) 0.0035(15) 0.0003(13) 0.0108(14)
C5 0.0341(18) 0.0146(17) 0.0104(14) -0.0013(14) -0.0017(13) 0.0052(12)
C6 0.0264(17) 0.0193(17) 0.0140(15) 0.0021(15) -0.0026(13) 0.0063(12)
C7 0.0299(17) 0.0113(16) 0.0116(15) 0.0006(14) -0.0005(12) 0.0068(12)
C8 0.0276(17) 0.0144(16) 0.0130(15) 0.0026(14) 0.0000(13) 0.0057(12)
C9 0.0267(17) 0.0140(16) 0.0082(14) -0.0004(13) -0.0010(12) 0.0079(12)
C10 0.0229(16) 0.0178(16) 0.0138(15) 0.0033(14) 0.0016(12) 0.0100(12)
C11 0.0225(16) 0.0177(17) 0.0120(15) 0.0043(14) 0.0005(12) 0.0079(12)
C12 0.0289(17) 0.0153(16) 0.0100(14) 0.0032(14) 0.0004(12) 0.0087(12)
C13 0.0252(17) 0.0173(17) 0.0110(14) 0.0043(14) 0.0008(12) 0.0079(12)
C14 0.0280(17) 0.0199(17) 0.0109(15) 0.0047(14) 0.0004(12) 0.0085(13)
C15 0.0265(17) 0.0196(17) 0.0150(15) 0.0048(15) -0.0015(12) 0.0061(12)
C16 0.0311(18) 0.0228(18) 0.0125(15) 0.0048(15) 0.0017(13) 0.0110(13)
C17 0.046(2) 0.0202(18) 0.0093(15) 0.0013(15) 0.0042(14) 0.0115(14)
C18 0.041(2) 0.0241(19) 0.0140(16) 0.0036(16) 0.0091(14) 0.0070(14)
C19 0.048(2) 0.026(2) 0.0181(17) 0.0017(17) 0.0112(15) 0.0084(16)
C20 0.051(2) 0.042(3) 0.029(2) 0.003(2) 0.0193(18) 0.0061(18)
C21 0.0353(19) 0.0249(19) 0.0135(15) 0.0046(15) -0.0029(14) 0.0037(14)
C22 0.0298(18) 0.0146(16) 0.0132(15) 0.0022(14) -0.0023(13) 0.0036(12)
C23 0.0262(17) 0.0135(16) 0.0117(15) 0.0000(14) 0.0008(12) 0.0055(12)
C24 0.0273(17) 0.0145(16) 0.0123(15) 0.0005(14) -0.0009(12) 0.0080(12)
C25 0.0377(19) 0.0143(17) 0.0111(15) -0.0035(14) -0.0017(13) 0.0104(13)
C26 0.0244(17) 0.0213(18) 0.0130(15) 0.0009(15) -0.0009(12) 0.0047(13)
C27 0.0265(17) 0.0187(17) 0.0124(15) 0.0038(14) 0.0025(12) 0.0068(12)
C28 0.0251(16) 0.0170(17) 0.0140(15) 0.0042(15) -0.0012(12) 0.0059(12)
C29 0.0299(17) 0.0164(16) 0.0110(14) 0.0044(14) -0.0003(12) 0.0071(12)
C30 0.0275(17) 0.0150(16) 0.0088(14) -0.0009(13) -0.0022(12) 0.0047(12)
C31 0.0315(18) 0.0174(17) 0.0097(14) -0.0017(14) -0.0033(13) 0.0078(13)
C32 0.0242(17) 0.0236(19) 0.0168(16) 0.0011(15) -0.0009(13) 0.0076(13)
C33 0.0284(17) 0.0227(18) 0.0106(15) 0.0005(14) 0.0032(12) 0.0081(13)
C34 0.0268(17) 0.0234(18) 0.0131(15) 0.0047(15) 0.0018(13) 0.0074(13)
C35 0.0265(17) 0.0226(18) 0.0195(17) 0.0091(16) -0.0015(13) 0.0026(13)
C36 0.0307(18) 0.0173(17) 0.0123(15) 0.0026(14) -0.0010(13) 0.0062(13)
C37 0.0275(17) 0.0236(18) 0.0155(16) 0.0086(15) 0.0037(13) 0.0080(13)
C38 0.0271(17) 0.0243(19) 0.0171(16) 0.0033(16) -0.0047(13) 0.0039(13)

loop_
_atom_type_symbol
_atom_type_description
_atom_type_scat_dispersion_real
_atom_type_scat_dispersion_imag
_atom_type_scat_source
C C 0.0033 0.0016 'International Tables Vol C Tables 4.2.6.8 and 6.1.1.4'
H H 0.0000 0.0000 'International Tables Vol C Tables 4.2.6.8 and 6.1.1.4'
N N 0.0061 0.0033 'International Tables Vol C Tables 4.2.6.8 and 6.1.1.4'

loop_
_geom_angle_atom_site_label_1
_geom_angle_atom_site_label_2
_geom_angle_atom_site_label_3
_geom_angle
N4 C41 C8 123.7(3)
N4 C41 C7 116.4(3)
C8 C41 C7 119.8(3)
C13 N2 C12 117.9(3)
C21 N3 C22 117.0(3)
C41 N4 C23 118.3(2)
C9 C40 C30 122.1(3)
C9 C40 C23 118.6(3)
C30 C40 C23 119.3(3)
C25 N6 C24 117.0(3)
C2 C1 H1A 109.5
C2 C1 H1B 109.5
H1A C1 H1B 109.5
C2 C1 H1C 109.5
H1A C1 H1C 109.5
H1B C1 H1C 109.5
C1 C2 C3 111.6(3)
C1 C2 H2A 109.3
C3 C2 H2A 109.3
C1 C2 H2B 109.3
C3 C2 H2B 109.3
H2A C2 H2B 108.0
C2 C3 C4 113.6(3)
C2 C3 H3A 108.8
C4 C3 H3A 108.8
C2 C3 H3B 108.8
C4 C3 H3B 108.8
H3A C3 H3B 107.7
C5 C4 C3 114.7(3)
C5 C4 H4A 108.6
C3 C4 H4A 108.6
C5 C4 H4B 108.6
C3 C4 H4B 108.6
H4A C4 H4B 107.6
C6 C5 C21 116.6(3)
C6 C5 C4 123.0(3)
C21 C5 C4 120.5(3)
C5 C6 C7 120.3(3)
C5 C6 H6 119.9
C7 C6 H6 119.9
C22 C7 C6 118.5(3)
C22 C7 C41 119.9(3)
C6 C7 C41 121.6(3)
C9 C8 C41 118.0(3)
C9 C8 C37 124.9(3)
C41 C8 C37 117.0(3)
C40 C9 C8 117.7(3)
C40 C9 C10 117.1(2)
C8 C9 C10 125.1(3)
C36 C10 C11 117.6(3)
C36 C10 C9 124.0(3)
C11 C10 C9 118.3(3)
C29 C11 C12 117.8(3)
C29 C11 C10 121.7(3)
C12 C11 C10 120.5(3)
N2 C12 C34 118.2(3)
N2 C12 C11 123.3(3)
C34 C12 C11 118.5(3)
N2 C13 C28 123.0(3)
N2 C13 C14 117.0(3)
C28 C13 C14 120.0(3)
C15 C14 C24 118.5(3)
C15 C14 C13 122.5(3)
C24 C14 C13 119.0(3)
C16 C15 C14 120.4(3)
C16 C15 H15 119.8
C14 C15 H15 119.8
C15 C16 C25 116.6(3)
C15 C16 C17 124.1(3)
C25 C16 C17 119.3(3)
C16 C17 C18 115.2(3)
C16 C17 H17A 108.5
C18 C17 H17A 108.5
C16 C17 H17B 108.5
C18 C17 H17B 108.5
H17A C17 H17B 107.5
C17 C18 C19 113.5(3)
C17 C18 H18A 108.9
C19 C18 H18A 108.9
C17 C18 H18B 108.9
C19 C18 H18B 108.9
H18A C18 H18B 107.7
C18 C19 C20 111.8(3)
C18 C19 H19A 109.3
C20 C19 H19A 109.3
C18 C19 H19B 109.3
C20 C19 H19B 109.3
H19A C19 H19B 107.9
C19 C20 H20A 109.5
C19 C20 H20B 109.5
H20A C20 H20B 109.5
C19 C20 H20C 109.5
H20A C20 H20C 109.5
H20B C20 H20C 109.5
N3 C21 C5 125.4(3)
N3 C21 H21 117.3
C5 C21 H21 117.3
N3 C22 C7 122.4(3)
N3 C22 C38 118.4(3)
C7 C22 C38 119.1(3)
N4 C23 C33 118.4(3)
N4 C23 C40 122.5(3)
C33 C23 C40 119.1(3)
N6 C24 C14 122.0(3)
N6 C24 C26 118.3(3)
C14 C24 C26 119.7(3)
N6 C25 C16 125.5(3)
N6 C25 H25 117.2
C16 C25 H25 117.2
C27 C26 C24 121.5(3)
C27 C26 H26 119.2
C24 C26 H26 119.2
C26 C27 C28 122.0(3)
C26 C27 H27 119.0
C28 C27 H27 119.0
C29 C28 C13 118.5(3)
C29 C28 C27 124.2(3)
C13 C28 C27 117.1(3)
C28 C29 C11 118.0(3)
C28 C29 C30 125.0(3)
C11 C29 C30 117.0(3)
C31 C30 C40 118.1(3)
C31 C30 C29 124.0(3)
C40 C30 C29 117.9(3)
C30 C31 C32 121.9(3)
C30 C31 H31 119.0
C32 C31 H31 119.0
C33 C32 C31 120.3(3)
C33 C32 H32 119.8
C31 C32 H32 119.8
C32 C33 C23 120.6(3)
C32 C33 H33 119.7
C23 C33 H33 119.7
C35 C34 C12 120.9(3)
C35 C34 H34 119.6
C12 C34 H34 119.6
C34 C35 C36 120.3(3)
C34 C35 H35 119.9
C36 C35 H35 119.9
C10 C36 C35 121.6(3)
C10 C36 H36 119.2
C35 C36 H36 119.2
C38 C37 C8 122.6(3)
C38 C37 H37 118.7
C8 C37 H37 118.7
C37 C38 C22 121.2(3)
C37 C38 H38 119.4
C22 C38 H38 119.4

loop_
_geom_bond_atom_site_label_1
_geom_bond_atom_site_label_2
_geom_bond_distance
C41 N4 1.329(4)
C41 C8 1.429(4)
C41 C7 1.461(4)
N2 C13 1.335(4)
N2 C12 1.355(4)
N3 C21 1.324(4)
N3 C22 1.369(4)
N4 C23 1.350(4)
C40 C9 1.406(4)
C40 C30 1.433(4)
C40 C23 1.436(4)
N6 C25 1.327(4)
N6 C24 1.368(4)
C1 C2 1.515(5)
C1 H1A 0.9600
C1 H1B 0.9600
C1 H1C 0.9600
C2 C3 1.520(4)
C2 H2A 0.9700
C2 H2B 0.9700
C3 C4 1.520(4)
C3 H3A 0.9700
C3 H3B 0.9700
C4 C5 1.515(4)
C4 H4A 0.9700
C4 H4B 0.9700
C5 C6 1.378(4)
C5 C21 1.405(4)
C6 C7 1.402(4)
C6 H6 0.9300
C7 C22 1.390(4)
C8 C9 1.421(4)
C8 C37 1.433(4)
C9 C10 1.472(4)
C10 C36 1.383(4)
C10 C11 1.433(4)
C11 C29 1.414(4)
C11 C12 1.424(4)
C12 C34 1.407(4)
C13 C28 1.433(4)
C13 C14 1.462(4)
C14 C15 1.397(4)
C14 C24 1.403(4)
C15 C16 1.379(4)
C15 H15 0.9300
C16 C25 1.404(4)
C16 C17 1.509(4)
C17 C18 1.511(4)
C17 H17A 0.9700
C17 H17B 0.9700
C18 C19 1.514(4)
C18 H18A 0.9700
C18 H18B 0.9700
C19 C20 1.517(5)
C19 H19A 0.9700
C19 H19B 0.9700
C20 H20A 0.9600
C20 H20B 0.9600
C20 H20C 0.9600
C21 H21 0.9300
C22 C38 1.430(4)
C23 C33 1.401(4)
C24 C26 1.422(4)
C25 H25 0.9300
C26 C27 1.350(4)
C26 H26 0.9300
C27 C28 1.441(4)
C27 H27 0.9300
C28 C29 1.404(4)
C29 C30 1.470(4)
C30 C31 1.373(4)
C31 C32 1.406(4)
C31 H31 0.9300
C32 C33 1.364(4)
C32 H32 0.9300
C33 H33 0.9300
C34 C35 1.370(4)
C34 H34 0.9300
C35 C36 1.409(4)
C35 H35 0.9300
C36 H36 0.9300
C37 C38 1.353(4)
C37 H37 0.9300
C38 H38 0.9300
